data_1008545
loop_
_publ_author_name
'Welter, R'
'Venturini, G'
'Fruchart, D'
'Malaman, B'

_publ_section_title
;
Magnetic structures of PrMn~2~Si~2~ and NdMn~2~Si~2~ from neutron
diffraction studies
;
_journal_coden_ASTM JALCEU
_journal_name_full 'Journal of Alloys Compd.'
_journal_page_first 263
_journal_page_last 270
_journal_paper_doi 10.1016/0925-8388(93)90075-X
_journal_volume 191
_journal_year 1993
_chemical_formula_structural 'Pr Mn2 Si2'
_chemical_formula_sum 'Mn2 Pr Si2'
_chemical_name_systematic 'Praseodymium manganese silicide (1/2/2)'
_space_group_IT_number 139
_symmetry_cell_setting tetragonal
_symmetry_Int_Tables_number 139
_symmetry_space_group_name_Hall '-I 4 2'
_symmetry_space_group_name_H-M 'I 4/m m m'
_cell_angle_alpha 90
_cell_angle_beta 90
_cell_angle_gamma 90
_cell_formula_units_Z 2
_cell_length_a 4.019(3)
_cell_length_b 4.019(3)
_cell_length_c 10.551(7)
_cell_volume 170.4
_refine_ls_R_factor_all 0.015
_cod_database_code 1008545

loop_
_symmetry_equiv_pos_as_xyz
x,y,z
-x,-y,z
-x,y,z
x,-y,z
-y,x,z
y,-x,z
y,x,z
-y,-x,z
-x,-y,-z
x,y,-z
x,-y,-z
-x,y,-z
y,-x,-z
-y,x,-z
-y,-x,-z
y,x,-z
1/2+x,1/2+y,1/2+z
1/2-x,1/2-y,1/2+z
1/2-x,1/2+y,1/2+z
1/2+x,1/2-y,1/2+z
1/2-y,1/2+x,1/2+z
1/2+y,1/2-x,1/2+z
1/2+y,1/2+x,1/2+z
1/2-y,1/2-x,1/2+z
1/2-x,1/2-y,1/2-z
1/2+x,1/2+y,1/2-z
1/2+x,1/2-y,1/2-z
1/2-x,1/2+y,1/2-z
1/2+y,1/2-x,1/2-z
1/2-y,1/2+x,1/2-z
1/2-y,1/2-x,1/2-z
1/2+y,1/2+x,1/2-z

loop_
_atom_site_label
_atom_site_type_symbol
_atom_site_symmetry_multiplicity
_atom_site_Wyckoff_symbol
_atom_site_fract_x
_atom_site_fract_y
_atom_site_fract_z
_atom_site_occupancy
_atom_site_attached_hydrogens
_atom_site_calc_flag
Pr1 Pr0 2 a 0. 0. 0. 1. 0 d
Mn1 Mn0 4 d 0. 0.5 0.25 1. 0 d
Si1 Si0 4 e 0. 0. 0.3807(5) 1. 0 d

loop_
_atom_type_symbol
_atom_type_oxidation_number
Pr0 0.000
Mn0 0.000
Si0 0.000
